data_7037065
loop_
_publ_author_name
'Kohrt, Sonja'
'Dachwitz, Steffen'
'Daniliuc, Constantin G.'
'Kehr, Gerald'
'Erker, Gerhard'

_publ_section_title
;
 Stabilized borata-alkene formation: structural features, reactions and
 the role of the counter cation.
;
_journal_issue 48
_journal_name_full 'Dalton transactions (Cambridge, England : 2003)'
_journal_page_first 21032
_journal_page_last 21040
_journal_paper_doi 10.1039/c5dt04058b
_journal_volume 44
_journal_year 2015
_chemical_formula_sum 'C37 H29 B F10 N2'
_chemical_formula_weight 702.43
_space_group_crystal_system monoclinic
_space_group_IT_number 14
_space_group_name_Hall '-P 2ybc'
_space_group_name_H-M_alt 'P 1 21/c 1'
_symmetry_space_group_name_Hall '-P 2ybc'
_symmetry_space_group_name_H-M 'P 1 21/c 1'
_atom_sites_solution_hydrogens geom
_audit_update_record
;
2015-10-15 deposited with the CCDC.
2015-11-04 downloaded from the CCDC.
;
_cell_angle_alpha 90
_cell_angle_beta 109.2890(10)
_cell_angle_gamma 90
_cell_formula_units_Z 4
_cell_length_a 14.5937(4)
_cell_length_b 15.5767(5)
_cell_length_c 15.1672(4)
_cell_measurement_reflns_used 9780
_cell_measurement_temperature 100.(2)
_cell_measurement_theta_max 68.2307
_cell_measurement_theta_min 4.1943
_cell_volume 3254.29(16)
_computing_cell_refinement 'SAINT V8.34A (Bruker AXS Inc., 2013)'
_computing_data_collection
;
APEX2 v.2014.1-1 (Bruker AXS Inc., 2014)

;
_computing_data_reduction 'SAINT V8.34A (Bruker AXS Inc., 2013)'
_computing_molecular_graphics 'XP (Sheldrick, 2014)'
_computing_publication_material 'SHELXL-2014 (Sheldrick, 2014)'
_computing_structure_refinement 'SHELXL-2014/6 (Sheldrick, 2014)'
_computing_structure_solution 'SHELXL-2014 (Sheldrick, 2014)'
_diffrn_ambient_temperature 100.(2)
_diffrn_detector_area_resol_mean 10.4167
_diffrn_measured_fraction_theta_full 0.998
_diffrn_measured_fraction_theta_max 0.998
_diffrn_measurement_device_type 'Bruker D8 Venture PHOTON 100 CMOS'
_diffrn_measurement_method 'omega and phi scans'
_diffrn_radiation_monochromator 'MX mirror'
_diffrn_radiation_type 'Cu K\a'
_diffrn_radiation_wavelength 1.54178
_diffrn_reflns_av_R_equivalents 0.0362
_diffrn_reflns_av_unetI/netI 0.0201
_diffrn_reflns_limit_h_max 17
_diffrn_reflns_limit_h_min -17
_diffrn_reflns_limit_k_max 18
_diffrn_reflns_limit_k_min -18
_diffrn_reflns_limit_l_max 18
_diffrn_reflns_limit_l_min -18
_diffrn_reflns_number 48107
_diffrn_reflns_theta_full 68.31
_diffrn_reflns_theta_max 68.31
_diffrn_reflns_theta_min 3.21
_diffrn_source 'Cu ImS'
_diffrn_source_type 'micro focus tube'
_exptl_absorpt_coefficient_mu 1.071
_exptl_absorpt_correction_T_max 0.87
_exptl_absorpt_correction_T_min 0.80
_exptl_absorpt_correction_type multi-scan
_exptl_absorpt_process_details
;
Bruker AXS (2014). SADABS, Version 2014/2, Bruker AXS Inc., Madison, Wisconsin,
USA.
;
_exptl_crystal_colour colourless
_exptl_crystal_density_diffrn 1.434
_exptl_crystal_density_method 'not measured'
_exptl_crystal_description prism
_exptl_crystal_F_000 1440
_exptl_crystal_size_max 0.250
_exptl_crystal_size_mid 0.172
_exptl_crystal_size_min 0.133
_refine_diff_density_max 0.626
_refine_diff_density_min -0.321
_refine_ls_extinction_method none
_refine_ls_goodness_of_fit_ref 1.023
_refine_ls_hydrogen_treatment constr
_refine_ls_matrix_type full
_refine_ls_number_parameters 454
_refine_ls_number_reflns 5954
_refine_ls_number_restraints 0
_refine_ls_restrained_S_all 1.023
_refine_ls_R_factor_all 0.0467
_refine_ls_R_factor_gt 0.0415
_refine_ls_shift/su_max 0.000
_refine_ls_shift/su_mean 0.000
_refine_ls_structure_factor_coef Fsqd
_refine_ls_weighting_details 'w=1/[\s^2^(Fo^2^)+(0.0524P)^2^+2.1543P] where P=(Fo^2^+2Fc^2^)/3'
_refine_ls_weighting_scheme calc
_refine_ls_wR_factor_gt 0.1071
_refine_ls_wR_factor_ref 0.1111
_reflns_number_gt 5280
_reflns_number_total 5954
_reflns_threshold_expression 'I > 2\s(I)'
_cod_data_source_file c5dt04058b2.cif
_cod_data_source_block erk7801
_cod_depositor_comments 'Adding full bibliography for 7037063--7037071.cif.'
_cod_database_code 7037065

loop_
_space_group_symop_operation_xyz
'x, y, z'
'-x, y+1/2, -z+1/2'
'-x, -y, -z'
'x, -y-1/2, z-1/2'

loop_
_atom_site_type_symbol
_atom_site_label
_atom_site_fract_x
_atom_site_fract_y
_atom_site_fract_z
_atom_site_U_iso_or_equiv
_atom_site_adp_type
_atom_site_calc_flag
_atom_site_refinement_flags_adp
_atom_site_refinement_flags_posn
_atom_site_occupancy
B B1 0.67326(13) 0.68700(12) 0.30016(12) 0.0234(4) Uani d . . 1
N N1 0.60607(9) 0.63892(8) 0.34932(9) 0.0211(3) Uani d . . 1
C C1 0.42708(13) 0.74207(12) 0.17702(14) 0.0369(4) Uani d . . 1
C C2 0.50899(12) 0.71632(11) 0.16257(12) 0.0296(4) Uani d . . 1
H H2 0.5103 0.6764 0.1156 0.035 Uiso calc U R 1
N N2 0.37526(10) 0.54626(9) 0.42695(10) 0.0275(3) Uani d . . 1
C C3 0.59860(12) 0.75799(11) 0.22946(11) 0.0253(3) Uani d . . 1
H H3 0.6339 0.7906 0.1938 0.03 Uiso calc U R 1
C C3A 0.55471(12) 0.81944(11) 0.28071(12) 0.0276(4) Uani d . . 1
C C4 0.59725(14) 0.87959(11) 0.34895(12) 0.0325(4) Uani d . . 1
H H4 0.6651 0.8901 0.3674 0.039 Uiso calc U R 1
C C5 0.53967(15) 0.92496(12) 0.39078(13) 0.0380(4) Uani d . . 1
H H5 0.5686 0.9656 0.4386 0.046 Uiso calc U R 1
C C6 0.44023(15) 0.91054(13) 0.36231(14) 0.0401(5) Uani d . . 1
H H6 0.4019 0.9412 0.3916 0.048 Uiso calc U R 1
C C7 0.39611(14) 0.85271(12) 0.29239(15) 0.0388(4) Uani d . . 1
H H7 0.3278 0.8444 0.2725 0.047 Uiso calc U R 1
C C7A 0.45318(13) 0.80663(11) 0.25130(13) 0.0331(4) Uani d . . 1
C C8 0.32405(14) 0.71347(14) 0.12454(16) 0.0452(5) Uani d . . 1
H H8 0.2835 0.7664 0.1059 0.054 Uiso calc U R 1
C C9 0.31451(18) 0.66399(16) 0.03597(18) 0.0595(6) Uani d . . 1
H H9A 0.2466 0.6475 0.0056 0.089 Uiso calc U R 1
H H9B 0.3358 0.7002 -0.0064 0.089 Uiso calc U R 1
H H9C 0.355 0.6123 0.0515 0.089 Uiso calc U R 1
C C10 0.28418(17) 0.66237(18) 0.1892(2) 0.0655(7) Uani d . . 1
H H10A 0.2913 0.6959 0.2458 0.098 Uiso calc U R 1
H H10B 0.2153 0.6499 0.1573 0.098 Uiso calc U R 1
H H10C 0.3202 0.6084 0.2063 0.098 Uiso calc U R 1
C C11 0.57859(11) 0.67797(10) 0.41688(11) 0.0231(3) Uani d . . 1
H H11 0.6123 0.7284 0.4451 0.028 Uiso calc U R 1
C C12 0.50542(11) 0.64887(10) 0.44637(11) 0.0239(3) Uani d . . 1
H H12 0.49 0.6785 0.4944 0.029 Uiso calc U R 1
C C13 0.45246(11) 0.57463(10) 0.40561(11) 0.0229(3) Uani d . . 1
C C14 0.48461(11) 0.53217(10) 0.33879(11) 0.0250(3) Uani d . . 1
H H14 0.4552 0.4797 0.312 0.03 Uiso calc U R 1
C C15 0.55770(11) 0.56630(10) 0.31264(11) 0.0238(3) Uani d . . 1
H H15 0.5758 0.5373 0.2658 0.029 Uiso calc U R 1
C C16 0.33840(14) 0.59404(13) 0.49083(14) 0.0356(4) Uani d . . 1
H H16A 0.392 0.6069 0.5482 0.053 Uiso calc U R 1
H H16B 0.2895 0.5595 0.506 0.053 Uiso calc U R 1
H H16C 0.3089 0.6478 0.4612 0.053 Uiso calc U R 1
C C17 0.31677(13) 0.47543(12) 0.37462(13) 0.0327(4) Uani d . . 1
H H17A 0.2949 0.4889 0.3078 0.049 Uiso calc U R 1
H H17B 0.2602 0.467 0.3949 0.049 Uiso calc U R 1
H H17C 0.3559 0.4229 0.3861 0.049 Uiso calc U R 1
C C21 0.76945(11) 0.73157(11) 0.37703(11) 0.0248(3) Uani d . . 1
C C22 0.82351(12) 0.79181(12) 0.34760(12) 0.0300(4) Uani d . . 1
F F22 0.79531(8) 0.81672(8) 0.25701(7) 0.0398(3) Uani d . . 1
C C23 0.90810(13) 0.82915(13) 0.40466(14) 0.0367(4) Uani d . . 1
F F23 0.95530(9) 0.88713(9) 0.37054(9) 0.0538(3) Uani d . . 1
C C24 0.94550(13) 0.80432(14) 0.49670(14) 0.0395(5) Uani d . . 1
F F24 1.02940(9) 0.83797(10) 0.55263(9) 0.0584(4) Uani d . . 1
C C25 0.89712(13) 0.74377(14) 0.52983(12) 0.0361(4) Uani d . . 1
F F25 0.93313(8) 0.71756(9) 0.61924(7) 0.0518(3) Uani d . . 1
C C26 0.81174(12) 0.70905(11) 0.47060(12) 0.0286(4) Uani d . . 1
F F26 0.77062(7) 0.64968(7) 0.51070(7) 0.0348(2) Uani d . . 1
C C31 0.71993(11) 0.61585(11) 0.24571(11) 0.0241(3) Uani d . . 1
C C32 0.72675(12) 0.62403(11) 0.15670(12) 0.0279(4) Uani d . . 1
F F32 0.68635(8) 0.69130(7) 0.10141(7) 0.0367(3) Uani d . . 1
C C33 0.77476(12) 0.56580(13) 0.11814(12) 0.0313(4) Uani d . . 1
F F33 0.77905(8) 0.57831(8) 0.03185(7) 0.0431(3) Uani d . . 1
C C34 0.81901(12) 0.49503(12) 0.16793(13) 0.0311(4) Uani d . . 1
F F34 0.86592(8) 0.43872(8) 0.13175(8) 0.0437(3) Uani d . . 1
C C35 0.81493(12) 0.48332(11) 0.25659(12) 0.0290(4) Uani d . . 1
F F35 0.85674(8) 0.41392(7) 0.30633(8) 0.0382(3) Uani d . . 1
C C36 0.76765(11) 0.54311(11) 0.29277(11) 0.0255(3) Uani d . . 1
F F36 0.76911(7) 0.52813(7) 0.38113(7) 0.0316(2) Uani d . . 1
C C41 0.07532(18) 0.6639(2) 0.29823(18) 0.0616(7) Uani d . . 1
H H41 0.0779 0.7087 0.2566 0.074 Uiso calc U R 1
C C42 0.08356(17) 0.68347(19) 0.39047(19) 0.0608(7) Uani d . . 1
H H42 0.0929 0.7411 0.4123 0.073 Uiso calc U R 1
C C43 0.07787(16) 0.6171(2) 0.44982(17) 0.0585(7) Uani d . . 1
H H43 0.0825 0.6292 0.5125 0.07 Uiso calc U R 1
C C44 0.06557(14) 0.53372(18) 0.41765(16) 0.0520(6) Uani d . . 1
H H44 0.0619 0.4885 0.4584 0.062 Uiso calc U R 1
C C45 0.05852(15) 0.51552(18) 0.32665(16) 0.0534(6) Uani d . . 1
H H45 0.0502 0.4579 0.305 0.064 Uiso calc U R 1
C C46 0.06351(17) 0.58032(19) 0.26729(17) 0.0578(6) Uani d . . 1
H H46 0.0588 0.5675 0.2047 0.069 Uiso calc U R 1

loop_
_atom_site_aniso_label
_atom_site_aniso_U_11
_atom_site_aniso_U_22
_atom_site_aniso_U_33
_atom_site_aniso_U_12
_atom_site_aniso_U_13
_atom_site_aniso_U_23
B1 0.0204(8) 0.0288(9) 0.0195(8) -0.0014(7) 0.0047(7) 0.0026(7)
N1 0.0184(6) 0.0248(7) 0.0190(6) 0.0005(5) 0.0045(5) 0.0010(5)
C1 0.0278(9) 0.0336(10) 0.0414(10) 0.0027(7) 0.0009(8) 0.0048(8)
C2 0.0275(9) 0.0305(9) 0.0246(8) 0.0002(7) 0.0003(7) 0.0031(7)
N2 0.0224(7) 0.0294(7) 0.0328(7) 0.0008(6) 0.0120(6) 0.0049(6)
C3 0.0225(8) 0.0284(8) 0.0230(8) -0.0010(6) 0.0048(6) 0.0034(6)
C3A 0.0297(9) 0.0255(8) 0.0258(8) 0.0021(7) 0.0068(7) 0.0081(6)
C4 0.0345(9) 0.0293(9) 0.0309(9) 0.0000(7) 0.0069(7) 0.0051(7)
C5 0.0493(12) 0.0310(9) 0.0302(9) 0.0017(8) 0.0082(8) 0.0025(7)
C6 0.0459(11) 0.0354(10) 0.0430(11) 0.0140(8) 0.0201(9) 0.0102(8)
C7 0.0321(10) 0.0346(10) 0.0497(11) 0.0069(8) 0.0137(9) 0.0094(8)
C7A 0.0282(9) 0.0310(9) 0.0393(10) 0.0063(7) 0.0100(8) 0.0121(7)
C8 0.0285(10) 0.0455(11) 0.0558(13) 0.0042(8) 0.0061(9) 0.0057(10)
C9 0.0430(13) 0.0530(13) 0.0661(15) -0.0019(10) -0.0040(11) -0.0128(12)
C10 0.0372(12) 0.0719(17) 0.0732(17) -0.0108(11) -0.0011(11) 0.0249(14)
C11 0.0234(8) 0.0232(8) 0.0205(7) 0.0012(6) 0.0045(6) 0.0008(6)
C12 0.0244(8) 0.0259(8) 0.0215(7) 0.0039(6) 0.0079(6) 0.0018(6)
C13 0.0199(7) 0.0249(8) 0.0230(8) 0.0042(6) 0.0059(6) 0.0075(6)
C14 0.0217(8) 0.0244(8) 0.0267(8) -0.0009(6) 0.0050(6) -0.0005(6)
C15 0.0211(8) 0.0255(8) 0.0232(8) 0.0010(6) 0.0052(6) -0.0025(6)
C16 0.0315(9) 0.0414(10) 0.0406(10) 0.0060(8) 0.0209(8) 0.0059(8)
C17 0.0244(8) 0.0335(9) 0.0396(10) -0.0033(7) 0.0097(7) 0.0064(8)
C21 0.0194(8) 0.0294(8) 0.0254(8) -0.0007(6) 0.0069(6) -0.0003(6)
C22 0.0227(8) 0.0382(9) 0.0283(9) -0.0018(7) 0.0075(7) 0.0024(7)
F22 0.0302(5) 0.0549(7) 0.0332(6) -0.0096(5) 0.0090(4) 0.0135(5)
C23 0.0247(9) 0.0455(11) 0.0422(10) -0.0108(8) 0.0143(8) -0.0010(8)
F23 0.0370(6) 0.0677(8) 0.0582(8) -0.0262(6) 0.0177(6) 0.0036(6)
C24 0.0201(9) 0.0583(12) 0.0372(10) -0.0121(8) 0.0056(8) -0.0113(9)
F24 0.0314(6) 0.0918(10) 0.0456(7) -0.0288(6) 0.0043(5) -0.0146(7)
C25 0.0249(9) 0.0553(12) 0.0242(9) -0.0027(8) 0.0029(7) -0.0031(8)
F25 0.0355(6) 0.0853(9) 0.0249(5) -0.0128(6) -0.0034(5) 0.0021(6)
C26 0.0229(8) 0.0355(9) 0.0266(8) -0.0031(7) 0.0069(7) 0.0008(7)
F26 0.0298(5) 0.0451(6) 0.0251(5) -0.0058(4) 0.0030(4) 0.0088(4)
C31 0.0175(7) 0.0315(9) 0.0226(8) -0.0030(6) 0.0057(6) 0.0009(6)
C32 0.0228(8) 0.0359(9) 0.0235(8) -0.0009(7) 0.0054(6) 0.0032(7)
F32 0.0429(6) 0.0443(6) 0.0239(5) 0.0077(5) 0.0125(4) 0.0100(4)
C33 0.0240(8) 0.0493(11) 0.0220(8) -0.0044(7) 0.0095(7) -0.0037(7)
F33 0.0423(6) 0.0658(8) 0.0254(5) 0.0031(5) 0.0169(5) -0.0006(5)
C34 0.0188(8) 0.0406(10) 0.0351(9) -0.0001(7) 0.0105(7) -0.0088(8)
F34 0.0318(6) 0.0570(7) 0.0446(6) 0.0087(5) 0.0159(5) -0.0125(5)
C35 0.0183(8) 0.0334(9) 0.0338(9) 0.0007(7) 0.0066(7) 0.0016(7)
F35 0.0309(5) 0.0373(6) 0.0465(6) 0.0101(4) 0.0128(5) 0.0059(5)
C36 0.0198(8) 0.0342(9) 0.0231(8) -0.0018(6) 0.0080(6) 0.0023(6)
F36 0.0305(5) 0.0394(6) 0.0265(5) 0.0077(4) 0.0115(4) 0.0099(4)
C41 0.0439(13) 0.0861(19) 0.0546(14) 0.0168(12) 0.0162(11) 0.0331(14)
C42 0.0368(12) 0.0759(17) 0.0694(16) 0.0162(11) 0.0172(11) 0.0106(13)
C43 0.0364(12) 0.099(2) 0.0426(12) 0.0163(12) 0.0159(10) 0.0118(13)
C44 0.0261(10) 0.0830(18) 0.0482(12) 0.0088(10) 0.0139(9) 0.0233(12)
C45 0.0277(10) 0.0813(17) 0.0498(13) 0.0002(10) 0.0110(9) 0.0110(12)
C46 0.0407(12) 0.089(2) 0.0405(12) 0.0025(12) 0.0099(10) 0.0153(12)

loop_
_atom_type_symbol
_atom_type_description
_atom_type_scat_dispersion_real
_atom_type_scat_dispersion_imag
_atom_type_scat_source
C C 0.0181 0.0091 'International Tables Vol C Tables 4.2.6.8 and 6.1.1.4'
H H 0.0000 0.0000 'International Tables Vol C Tables 4.2.6.8 and 6.1.1.4'
B B 0.0090 0.0039 'International Tables Vol C Tables 4.2.6.8 and 6.1.1.4'
N N 0.0311 0.0180 'International Tables Vol C Tables 4.2.6.8 and 6.1.1.4'
F F 0.0727 0.0534 'International Tables Vol C Tables 4.2.6.8 and 6.1.1.4'

loop_
_geom_angle_atom_site_label_1
_geom_angle_atom_site_label_2
_geom_angle_atom_site_label_3
_geom_angle
N1 B1 C21 112.10(12)
N1 B1 C31 109.58(13)
C21 B1 C31 103.86(13)
N1 B1 C3 103.82(12)
C21 B1 C3 113.39(13)
C31 B1 C3 114.29(13)
C15 N1 C11 116.11(13)
C15 N1 B1 121.11(13)
C11 N1 B1 121.33(13)
C2 C1 C7A 108.12(16)
C2 C1 C8 127.35(19)
C7A C1 C8 124.49(18)
C1 C2 C3 112.38(16)
C1 C2 H2 123.8
C3 C2 H2 123.8
C13 N2 C16 120.95(15)
C13 N2 C17 120.23(14)
C16 N2 C17 118.00(14)
C3A C3 C2 101.45(14)
C3A C3 B1 112.88(13)
C2 C3 B1 112.53(13)
C3A C3 H3 109.9
C2 C3 H3 109.9
B1 C3 H3 109.9
C4 C3A C7A 119.80(17)
C4 C3A C3 131.01(16)
C7A C3A C3 109.16(15)
C3A C4 C5 119.55(18)
C3A C4 H4 120.2
C5 C4 H4 120.2
C6 C5 C4 119.96(18)
C6 C5 H5 120.0
C4 C5 H5 120.0
C7 C6 C5 121.30(18)
C7 C6 H6 119.4
C5 C6 H6 119.4
C6 C7 C7A 118.99(19)
C6 C7 H7 120.5
C7A C7 H7 120.5
C7 C7A C3A 120.36(18)
C7 C7A C1 131.03(18)
C3A C7A C1 108.61(16)
C9 C8 C1 113.54(18)
C9 C8 C10 111.3(2)
C1 C8 C10 109.84(18)
C9 C8 H8 107.3
C1 C8 H8 107.3
C10 C8 H8 107.3
C8 C9 H9A 109.5
C8 C9 H9B 109.5
H9A C9 H9B 109.5
C8 C9 H9C 109.5
H9A C9 H9C 109.5
H9B C9 H9C 109.5
C8 C10 H10A 109.5
C8 C10 H10B 109.5
H10A C10 H10B 109.5
C8 C10 H10C 109.5
H10A C10 H10C 109.5
H10B C10 H10C 109.5
N1 C11 C12 123.75(15)
N1 C11 H11 118.1
C12 C11 H11 118.1
C11 C12 C13 120.15(15)
C11 C12 H12 119.9
C13 C12 H12 119.9
N2 C13 C14 121.43(15)
N2 C13 C12 122.92(15)
C14 C13 C12 115.65(14)
C15 C14 C13 120.21(15)
C15 C14 H14 119.9
C13 C14 H14 119.9
N1 C15 C14 123.99(15)
N1 C15 H15 118.0
C14 C15 H15 118.0
N2 C16 H16A 109.5
N2 C16 H16B 109.5
H16A C16 H16B 109.5
N2 C16 H16C 109.5
H16A C16 H16C 109.5
H16B C16 H16C 109.5
N2 C17 H17A 109.5
N2 C17 H17B 109.5
H17A C17 H17B 109.5
N2 C17 H17C 109.5
H17A C17 H17C 109.5
H17B C17 H17C 109.5
C22 C21 C26 112.93(15)
C22 C21 B1 119.78(14)
C26 C21 B1 126.90(15)
F22 C22 C23 115.12(15)
F22 C22 C21 120.29(15)
C23 C22 C21 124.58(16)
F23 C23 C24 119.96(17)
F23 C23 C22 120.63(17)
C24 C23 C22 119.38(17)
F24 C24 C25 120.63(18)
F24 C24 C23 120.27(18)
C25 C24 C23 119.09(17)
F25 C25 C24 120.11(16)
F25 C25 C26 120.27(17)
C24 C25 C26 119.62(17)
F26 C26 C25 114.46(15)
F26 C26 C21 121.19(15)
C25 C26 C21 124.35(16)
C32 C31 C36 112.76(15)
C32 C31 B1 126.51(15)
C36 C31 B1 120.37(14)
F32 C32 C33 115.03(15)
F32 C32 C31 121.14(15)
C33 C32 C31 123.83(16)
F33 C33 C34 119.18(16)
F33 C33 C32 120.51(16)
C34 C33 C32 120.31(15)
F34 C34 C33 120.88(16)
F34 C34 C35 120.46(16)
C33 C34 C35 118.66(16)
F35 C35 C36 120.98(15)
F35 C35 C34 119.77(15)
C36 C35 C34 119.25(16)
F36 C36 C35 115.60(15)
F36 C36 C31 119.22(14)
C35 C36 C31 125.18(15)
C46 C41 C42 120.5(2)
C46 C41 H41 119.8
C42 C41 H41 119.8
C43 C42 C41 118.8(3)
C43 C42 H42 120.6
C41 C42 H42 120.6
C44 C43 C42 120.0(2)
C44 C43 H43 120.0
C42 C43 H43 120.0
C43 C44 C45 120.4(2)
C43 C44 H44 119.8
C45 C44 H44 119.8
C46 C45 C44 120.2(3)
C46 C45 H45 119.9
C44 C45 H45 119.9
C45 C46 C41 120.1(2)
C45 C46 H46 120.0
C41 C46 H46 120.0

loop_
_geom_bond_atom_site_label_1
_geom_bond_atom_site_label_2
_geom_bond_distance
B1 N1 1.600(2)
B1 C21 1.652(2)
B1 C31 1.657(2)
B1 C3 1.670(2)
N1 C15 1.352(2)
N1 C11 1.361(2)
C1 C2 1.346(3)
C1 C7A 1.464(3)
C1 C8 1.517(3)
C2 C3 1.511(2)
C2 H2 0.95
N2 C13 1.345(2)
N2 C16 1.458(2)
N2 C17 1.459(2)
C3 C3A 1.503(2)
C3 H3 1.0
C3A C4 1.382(3)
C3A C7A 1.413(2)
C4 C5 1.400(3)
C4 H4 0.95
C5 C6 1.389(3)
C5 H5 0.95
C6 C7 1.378(3)
C6 H6 0.95
C7 C7A 1.393(3)
C7 H7 0.95
C8 C9 1.515(3)
C8 C10 1.520(3)
C8 H8 1.0
C9 H9A 0.98
C9 H9B 0.98
C9 H9C 0.98
C10 H10A 0.98
C10 H10B 0.98
C10 H10C 0.98
C11 C12 1.364(2)
C11 H11 0.95
C12 C13 1.415(2)
C12 H12 0.95
C13 C14 1.414(2)
C14 C15 1.363(2)
C14 H14 0.95
C15 H15 0.95
C16 H16A 0.98
C16 H16B 0.98
C16 H16C 0.98
C17 H17A 0.98
C17 H17B 0.98
C17 H17C 0.98
C21 C22 1.391(2)
C21 C26 1.393(2)
C22 F22 1.354(2)
C22 C23 1.380(3)
C23 F23 1.339(2)
C23 C24 1.376(3)
C24 F24 1.344(2)
C24 C25 1.369(3)
C25 F25 1.346(2)
C25 C26 1.383(2)
C26 F26 1.351(2)
C31 C32 1.392(2)
C31 C36 1.396(2)
C32 F32 1.350(2)
C32 C33 1.388(3)
C33 F33 1.3450(19)
C33 C34 1.371(3)
C34 F34 1.337(2)
C34 C35 1.378(3)
C35 F35 1.344(2)
C35 C36 1.377(2)
C36 F36 1.3534(18)
C41 C46 1.376(4)
C41 C42 1.398(4)
C41 H41 0.95
C42 C43 1.392(4)
C42 H42 0.95
C43 C44 1.378(4)
C43 H43 0.95
C44 C45 1.379(3)
C44 H44 0.95
C45 C46 1.370(3)
C45 H45 0.95
C46 H46 0.95

loop_
_geom_torsion_atom_site_label_1
_geom_torsion_atom_site_label_2
_geom_torsion_atom_site_label_3
_geom_torsion_atom_site_label_4
_geom_torsion
C21 B1 N1 C15 -145.51(14)
C31 B1 N1 C15 -30.75(19)
C3 B1 N1 C15 91.74(16)
C21 B1 N1 C11 48.76(19)
C31 B1 N1 C11 163.52(13)
C3 B1 N1 C11 -74.00(16)
C7A C1 C2 C3 3.0(2)
C8 C1 C2 C3 -179.26(18)
C1 C2 C3 C3A -4.98(19)
C1 C2 C3 B1 115.92(17)
N1 B1 C3 C3A 58.53(17)
C21 B1 C3 C3A -63.37(18)
C31 B1 C3 C3A 177.85(13)
N1 B1 C3 C2 -55.58(17)
C21 B1 C3 C2 -177.48(14)
C31 B1 C3 C2 63.75(18)
C2 C3 C3A C4 -177.08(17)
B1 C3 C3A C4 62.3(2)
C2 C3 C3A C7A 5.10(17)
B1 C3 C3A C7A -115.55(15)
C7A C3A C4 C5 2.4(2)
C3 C3A C4 C5 -175.22(16)
C3A C4 C5 C6 -1.2(3)
C4 C5 C6 C7 -0.7(3)
C5 C6 C7 C7A 1.5(3)
C6 C7 C7A C3A -0.3(3)
C6 C7 C7A C1 179.95(18)
C4 C3A C7A C7 -1.7(3)
C3 C3A C7A C7 176.45(15)
C4 C3A C7A C1 178.15(15)
C3 C3A C7A C1 -3.75(19)
C2 C1 C7A C7 -179.70(19)
C8 C1 C7A C7 2.4(3)
C2 C1 C7A C3A 0.5(2)
C8 C1 C7A C3A -177.34(17)
C2 C1 C8 C9 -12.3(3)
C7A C1 C8 C9 165.16(19)
C2 C1 C8 C10 113.1(2)
C7A C1 C8 C10 -69.5(3)
C15 N1 C11 C12 -1.5(2)
B1 N1 C11 C12 164.90(14)
N1 C11 C12 C13 -0.7(2)
C16 N2 C13 C14 -175.47(15)
C17 N2 C13 C14 -6.1(2)
C16 N2 C13 C12 3.3(2)
C17 N2 C13 C12 172.70(15)
C11 C12 C13 N2 -175.18(15)
C11 C12 C13 C14 3.6(2)
N2 C13 C14 C15 174.39(15)
C12 C13 C14 C15 -4.5(2)
C11 N1 C15 C14 0.6(2)
B1 N1 C15 C14 -165.80(15)
C13 C14 C15 N1 2.4(2)
N1 B1 C21 C22 -165.36(15)
C31 B1 C21 C22 76.42(18)
C3 B1 C21 C22 -48.2(2)
N1 B1 C21 C26 22.4(2)
C31 B1 C21 C26 -95.83(19)
C3 B1 C21 C26 139.54(17)
C26 C21 C22 F22 176.08(15)
B1 C21 C22 F22 2.8(2)
C26 C21 C22 C23 -2.7(3)
B1 C21 C22 C23 -175.99(17)
F22 C22 C23 F23 1.6(3)
C21 C22 C23 F23 -179.57(17)
F22 C22 C23 C24 -176.40(17)
C21 C22 C23 C24 2.5(3)
F23 C23 C24 F24 -0.1(3)
C22 C23 C24 F24 177.92(18)
F23 C23 C24 C25 -178.79(18)
C22 C23 C24 C25 -0.8(3)
F24 C24 C25 F25 0.3(3)
C23 C24 C25 F25 179.00(19)
F24 C24 C25 C26 -178.97(18)
C23 C24 C25 C26 -0.3(3)
F25 C25 C26 F26 0.4(3)
C24 C25 C26 F26 179.69(17)
F25 C25 C26 C21 -179.44(17)
C24 C25 C26 C21 -0.2(3)
C22 C21 C26 F26 -178.30(15)
B1 C21 C26 F26 -5.6(3)
C22 C21 C26 C25 1.6(3)
B1 C21 C26 C25 174.28(17)
N1 B1 C31 C32 136.18(16)
C21 B1 C31 C32 -103.88(17)
C3 B1 C31 C32 20.2(2)
N1 B1 C31 C36 -51.27(19)
C21 B1 C31 C36 68.66(18)
C3 B1 C31 C36 -167.29(14)
C36 C31 C32 F32 -178.89(14)
B1 C31 C32 F32 -5.9(2)
C36 C31 C32 C33 0.7(2)
B1 C31 C32 C33 173.73(16)
F32 C32 C33 F33 0.2(2)
C31 C32 C33 F33 -179.43(15)
F32 C32 C33 C34 179.74(15)
C31 C32 C33 C34 0.1(3)
F33 C33 C34 F34 -0.1(3)
C32 C33 C34 F34 -179.64(15)
F33 C33 C34 C35 179.38(15)
C32 C33 C34 C35 -0.2(3)
F34 C34 C35 F35 -1.3(2)
C33 C34 C35 F35 179.20(15)
F34 C34 C35 C36 178.84(15)
C33 C34 C35 C36 -0.6(2)
F35 C35 C36 F36 1.9(2)
C34 C35 C36 F36 -178.32(15)
F35 C35 C36 C31 -178.21(15)
C34 C35 C36 C31 1.6(3)
C32 C31 C36 F36 178.35(14)
B1 C31 C36 F36 4.8(2)
C32 C31 C36 C35 -1.6(2)
B1 C31 C36 C35 -175.10(15)
C46 C41 C42 C43 -1.1(4)
C41 C42 C43 C44 0.8(3)
C42 C43 C44 C45 -0.2(3)
C43 C44 C45 C46 -0.1(3)
C44 C45 C46 C41 -0.2(3)
C42 C41 C46 C45 0.8(4)
